data_7229273
loop_
_publ_author_name
'Meng, Xiangmin'
'Cui, Liansheng'
'Wang, Xingping'
'Zhang, Xiaoyin'
'Zhang, Xia'
'Bi, Shuang-Yu'

_publ_section_title
;
 Syntheses, structural diversity, magnetic properties and dyes absorption
 of various Co(II) MOFs based on a semi-flexible
 4-(3,5-dicarboxylatobenzyloxy)benzoic acid&#x2020;
;
_journal_name_full CrystEngComm
_journal_paper_doi 10.1039/C7CE01229B
_journal_year 2017
_chemical_formula_moiety 'C104 H80 Co3 N16 O20, 6(H2 O)'
_chemical_formula_sum 'C104 H92 Co3 N16 O26'
_chemical_formula_weight 2158.72
_space_group_crystal_system triclinic
_space_group_IT_number 2
_space_group_name_Hall '-P 1'
_space_group_name_H-M_alt 'P -1'
_symmetry_space_group_name_Hall '-P 1'
_symmetry_space_group_name_H-M 'P -1'
_atom_sites_solution_hydrogens mixed
_atom_sites_solution_primary dual
_audit_creation_date 2017-03-27
_audit_creation_method
;
Olex2 1.2-alpha
(compiled 2017.03.22 svn.r3403 for OlexSys, GUI svn.r5332)
;
_audit_update_record
;
2017-07-02 deposited with the CCDC.
2017-10-04 downloaded from the CCDC.
;
_cell_angle_alpha 96.828(3)
_cell_angle_beta 97.036(3)
_cell_angle_gamma 108.059(2)
_cell_formula_units_Z 1
_cell_length_a 11.5476(14)
_cell_length_b 14.6312(19)
_cell_length_c 15.3494(18)
_cell_measurement_reflns_used 3624
_cell_measurement_temperature 205
_cell_measurement_theta_max 23.839
_cell_measurement_theta_min 2.171
_cell_volume 2413.0(5)
_computing_cell_refinement 'SAINT v8.34A (Bruker, 2013)'
_computing_data_reduction 'SAINT v8.34A (Bruker, 2013)'
_computing_molecular_graphics 'Olex2 (Dolomanov et al., 2009)'
_computing_publication_material 'Olex2 (Dolomanov et al., 2009)'
_computing_structure_refinement 'ShelXL (Sheldrick, 2015)'
_computing_structure_solution 'ShelXT (Sheldrick, 2015)'
_diffrn_ambient_temperature 205
_diffrn_measured_fraction_theta_full 0.984
_diffrn_measured_fraction_theta_max 0.983
_diffrn_measurement_device_type 'Bruker APEX-II CCD'
_diffrn_measurement_method '\f and \w scans'
_diffrn_radiation_type MoK\a
_diffrn_radiation_wavelength 0.71073
_diffrn_reflns_av_R_equivalents 0.0441
_diffrn_reflns_av_unetI/netI 0.0696
_diffrn_reflns_Laue_measured_fraction_full 0.984
_diffrn_reflns_Laue_measured_fraction_max 0.983
_diffrn_reflns_limit_h_max 13
_diffrn_reflns_limit_h_min -13
_diffrn_reflns_limit_k_max 17
_diffrn_reflns_limit_k_min -17
_diffrn_reflns_limit_l_max 18
_diffrn_reflns_limit_l_min -18
_diffrn_reflns_number 18517
_diffrn_reflns_point_group_measured_fraction_full 0.984
_diffrn_reflns_point_group_measured_fraction_max 0.983
_diffrn_reflns_theta_full 25.242
_diffrn_reflns_theta_max 25.496
_diffrn_reflns_theta_min 1.485
_diffrn_standards_number 0
_exptl_absorpt_coefficient_mu 0.599
_exptl_absorpt_correction_T_max 0.7456
_exptl_absorpt_correction_T_min 0.6184
_exptl_absorpt_correction_type multi-scan
_exptl_absorpt_process_details
'SADABS-2014/5 (Bruker,2014/5) was used for absorption correction. wR2(int) was 0.0639 before and 0.0499 after correction. The Ratio of minimum to maximum transmission is 0.8294. The \l/2 correction factor is 0.00150.'
_exptl_crystal_colour violet
_exptl_crystal_colour_primary violet
_exptl_crystal_density_diffrn 1.486
_exptl_crystal_description block
_exptl_crystal_F_000 1117
_exptl_crystal_size_max 0.25
_exptl_crystal_size_mid 0.18
_exptl_crystal_size_min 0.11
_refine_diff_density_max 0.487
_refine_diff_density_min -0.515
_refine_diff_density_rms 0.077
_refine_ls_extinction_method none
_refine_ls_goodness_of_fit_ref 0.991
_refine_ls_hydrogen_treatment mixed
_refine_ls_matrix_type full
_refine_ls_number_parameters 687
_refine_ls_number_reflns 8820
_refine_ls_number_restraints 4
_refine_ls_restrained_S_all 1.017
_refine_ls_R_factor_all 0.0776
_refine_ls_R_factor_gt 0.0484
_refine_ls_shift/su_max 0.001
_refine_ls_shift/su_mean 0.000
_refine_ls_structure_factor_coef Fsqd
_refine_ls_weighting_details 'w=1/[\s^2^(Fo^2^)+(0.0790P)^2^] where P=(Fo^2^+2Fc^2^)/3'
_refine_ls_weighting_scheme calc
_refine_ls_wR_factor_gt 0.1279
_refine_ls_wR_factor_ref 0.1413
_reflns_Friedel_coverage 0.000
_reflns_number_gt 6226
_reflns_number_total 8820
_reflns_threshold_expression 'I > 2\s(I)'
_cod_data_source_file c7ce01229b2.cif
_cod_data_source_block mo_zghy-2_0m
_cod_database_code 7229273
_shelx_shelxl_version_number 2014/7
_shelx_space_group_comment
;
The symmetry employed for this shelxl refinement is uniquely defined
by the following loop, which should always be used as a source of
symmetry information in preference to the above space-group names.
They are only intended as comments.
;
_olex2_refinement_description
;
1. Fixed Uiso
 At 1.2 times of:
  All C(H) groups, All C(H,H) groups
 At 1.5 times of:
  All O(H) groups, All O(H,H) groups
2. Restrained distances
 H10B-H10A
 0.85 with sigma of 0.02
 H10A-H10B
 1.46 with sigma of 0.02
 O10-H10B
 0.82 with sigma of 0.02
 H13B-H7
 2.2 with sigma of 0.02
3.a Free rotating group:
 O12(H12A,H12B), O13(H13A,H13B), O11(H11A,H11B)
3.b Rotating group:
 O10(H10A)
3.c Secondary CH2 refined with riding coordinates:
 C9(H9A,H9B)
3.d Aromatic/amide H refined with riding coordinates:
 C3(H3), C5(H5), C7(H7A), C11(H11), C12(H12), C14(H14), C15(H15), C17(H17),
 C18(H18), C19(H19), C21(H21), C22(H22), C24(H24), C25(H25), C27(H27), C28(H28),
  C30(H30), C31(H31), C32(H32), C33(H33), C34(H34), C35(H35), C36(H36),
 C37(H37), C39(H39), C40(H40), C42(H42), C43(H43), C45(H45), C46(H46), C48(H48),
  C50(H50), C51(H51), C52(H52), C53(H53)
3.e Tetrahedral OH refined with riding coordinates:
 O7(H7)
;
_olex2_submission_special_instructions 'No special instructions were received'

loop_
_space_group_symop_operation_xyz
'x, y, z'
'-x, -y, -z'

loop_
_atom_site_label
_atom_site_type_symbol
_atom_site_fract_x
_atom_site_fract_y
_atom_site_fract_z
_atom_site_U_iso_or_equiv
_atom_site_adp_type
_atom_site_occupancy
_atom_site_site_symmetry_order
_atom_site_calc_flag
_atom_site_refinement_flags_posn
_atom_site_refinement_flags_adp
_atom_site_refinement_flags_occupancy
Co1 Co 1.0000 1.0000 0.0000 0.02134(16) Uani 1 2 d S T P
Co2 Co 0.44426(4) 0.22413(3) 0.57795(3) 0.02355(14) Uani 1 1 d . . .
O1 O 0.3491(2) 0.26684(16) 0.66012(17) 0.0340(6) Uani 1 1 d . . .
O2 O 0.4064(2) 0.40028(17) 0.59779(16) 0.0331(6) Uani 1 1 d . . .
O3 O 0.2628(2) 0.67126(15) 0.69230(16) 0.0322(6) Uani 1 1 d . . .
O4 O 0.5167(2) 1.13183(16) 0.71939(16) 0.0347(6) Uani 1 1 d . . .
O5 O 0.4184(2) 1.08533(15) 0.57927(16) 0.0297(5) Uani 1 1 d . . .
O6 O 0.0622(2) 0.24357(18) 0.88020(18) 0.0409(7) Uani 1 1 d . . .
O7 O -0.0702(2) 0.32235(19) 0.85145(18) 0.0441(7) Uani 1 1 d . . .
H7 H -0.1264 0.2691 0.8446 0.066 Uiso 1 1 calc DR . .
O8 O 0.2630(2) 0.49776(18) 0.07022(17) 0.0395(6) Uani 1 1 d . . .
O9 O 1.0562(2) 0.80962(18) 0.56761(17) 0.0427(7) Uani 1 1 d . . .
O10 O 0.9647(2) 1.13282(17) -0.00746(17) 0.0301(5) Uani 1 1 d D . .
H10A H 0.8928 1.1278 0.0069 0.045 Uiso 1 1 d DGR . .
N1 N 0.8041(2) 0.92263(19) -0.01780(18) 0.0248(6) Uani 1 1 d . . .
N2 N 0.9906(2) 1.01892(19) 0.13709(18) 0.0253(6) Uani 1 1 d . . .
N3 N 0.9774(3) 0.97715(19) 0.26956(18) 0.0253(6) Uani 1 1 d . . .
N4 N 0.6269(2) 0.8167(2) -0.00430(19) 0.0281(7) Uani 1 1 d . . .
N5 N 0.3212(2) 0.26154(19) 0.32060(18) 0.0258(6) Uani 1 1 d . . .
N6 N 0.7877(2) 0.43516(19) 0.60808(19) 0.0274(6) Uani 1 1 d . . .
N7 N 0.6232(2) 0.30821(19) 0.60219(18) 0.0258(6) Uani 1 1 d . . .
N8 N 0.3719(2) 0.21858(19) 0.44854(19) 0.0269(6) Uani 1 1 d . . .
C1 C 0.3492(3) 0.3526(2) 0.6505(2) 0.0281(8) Uani 1 1 d . . .
C2 C 0.2776(3) 0.3957(2) 0.7085(2) 0.0236(7) Uani 1 1 d . . .
C3 C 0.2878(3) 0.4930(2) 0.7137(2) 0.0237(7) Uani 1 1 d . . .
H3 H 0.3433 0.5328 0.6828 0.028 Uiso 1 1 calc R . .
C4 C 0.2179(3) 0.5330(2) 0.7634(2) 0.0238(7) Uani 1 1 d . . .
C5 C 0.1317(3) 0.4722(2) 0.8051(2) 0.0259(7) Uani 1 1 d . . .
H5 H 0.0795 0.4973 0.8356 0.031 Uiso 1 1 calc R . .
C6 C 0.1215(3) 0.3740(2) 0.8022(2) 0.0238(7) Uani 1 1 d . . .
C7 C 0.1966(3) 0.3375(2) 0.7555(2) 0.0221(7) Uani 1 1 d . . .
H7A H 0.1931 0.2725 0.7554 0.027 Uiso 1 1 calc R . .
C8 C 0.0314(3) 0.3081(2) 0.8489(2) 0.0282(8) Uani 1 1 d . . .
C9 C 0.2399(3) 0.6409(2) 0.7753(2) 0.0285(8) Uani 1 1 d . . .
H9A H 0.1673 0.6550 0.7922 0.034 Uiso 1 1 calc R . .
H9B H 0.3112 0.6755 0.8221 0.034 Uiso 1 1 calc R . .
C10 C 0.3104(3) 0.7695(2) 0.6900(2) 0.0250(7) Uani 1 1 d . . .
C11 C 0.3371(3) 0.8425(2) 0.7627(2) 0.0269(8) Uani 1 1 d . . .
H11 H 0.3215 0.8274 0.8189 0.032 Uiso 1 1 calc R . .
C12 C 0.3872(3) 0.9382(2) 0.7510(2) 0.0288(8) Uani 1 1 d . . .
H12 H 0.4085 0.9881 0.8007 0.035 Uiso 1 1 calc R . .
C13 C 0.4071(3) 0.9631(2) 0.6687(2) 0.0236(7) Uani 1 1 d . . .
C14 C 0.3776(3) 0.8883(2) 0.5962(2) 0.0288(8) Uani 1 1 d . . .
H14 H 0.3894 0.9035 0.5394 0.035 Uiso 1 1 calc R . .
C15 C 0.3315(3) 0.7925(2) 0.6071(2) 0.0334(8) Uani 1 1 d . . .
H15 H 0.3142 0.7424 0.5581 0.040 Uiso 1 1 calc R . .
C16 C 0.4523(3) 1.0672(2) 0.6565(2) 0.0257(7) Uani 1 1 d . . .
C17 C 0.7201(3) 0.2980(2) 0.6573(2) 0.0316(8) Uani 1 1 d . . .
H17 H 0.7162 0.2451 0.6875 0.038 Uiso 1 1 calc R . .
C18 C 0.8217(3) 0.3761(3) 0.6611(3) 0.0369(9) Uani 1 1 d . . .
H18 H 0.9006 0.3876 0.6939 0.044 Uiso 1 1 calc R . .
C19 C 0.6676(3) 0.3918(2) 0.5743(2) 0.0258(7) Uani 1 1 d . . .
H19 H 0.6211 0.4177 0.5357 0.031 Uiso 1 1 calc R . .
C20 C 0.8613(3) 0.5302(2) 0.5959(2) 0.0266(8) Uani 1 1 d . . .
C21 C 0.9205(3) 0.5993(2) 0.6695(2) 0.0291(8) Uani 1 1 d . . .
H21 H 0.9175 0.5835 0.7269 0.035 Uiso 1 1 calc R . .
C22 C 0.9853(3) 0.6933(3) 0.6578(2) 0.0319(8) Uani 1 1 d . . .
H22 H 1.0266 0.7418 0.7075 0.038 Uiso 1 1 calc R . .
C23 C 0.9884(3) 0.7150(2) 0.5728(2) 0.0306(8) Uani 1 1 d . . .
C24 C 0.9298(3) 0.6447(3) 0.4991(3) 0.0388(9) Uani 1 1 d . . .
H24 H 0.9331 0.6601 0.4415 0.047 Uiso 1 1 calc R . .
C25 C 0.8659(3) 0.5512(3) 0.5109(3) 0.0370(9) Uani 1 1 d . . .
H25 H 0.8260 0.5023 0.4614 0.044 Uiso 1 1 calc R . .
C26 C 1.0302(3) 0.8452(2) 0.4895(2) 0.0329(9) Uani 1 1 d . . .
C27 C 0.9255(3) 0.8689(3) 0.4722(3) 0.0381(9) Uani 1 1 d . . .
H27 H 0.8666 0.8564 0.5104 0.046 Uiso 1 1 calc R . .
C28 C 0.9061(3) 0.9110(3) 0.3990(2) 0.0331(8) Uani 1 1 d . . .
H28 H 0.8330 0.9259 0.3859 0.040 Uiso 1 1 calc R . .
C29 C 0.9951(3) 0.9314(2) 0.3444(2) 0.0258(7) Uani 1 1 d . . .
C30 C 1.0993(4) 0.9062(3) 0.3622(2) 0.0362(9) Uani 1 1 d . . .
H30 H 1.1587 0.9190 0.3246 0.043 Uiso 1 1 calc R . .
C31 C 1.1178(4) 0.8622(3) 0.4348(3) 0.0387(9) Uani 1 1 d . . .
H31 H 1.1888 0.8442 0.4467 0.046 Uiso 1 1 calc R . .
C32 C 1.0287(3) 0.9721(2) 0.1960(2) 0.0264(7) Uani 1 1 d . . .
H32 H 1.0854 0.9389 0.1877 0.032 Uiso 1 1 calc R . .
C33 C 0.9101(3) 1.0572(3) 0.1755(2) 0.0326(8) Uani 1 1 d . . .
H33 H 0.8676 1.0948 0.1487 0.039 Uiso 1 1 calc R . .
C34 C 0.9014(3) 1.0328(3) 0.2565(2) 0.0357(9) Uani 1 1 d . . .
H34 H 0.8532 1.0501 0.2965 0.043 Uiso 1 1 calc R . .
C35 C 0.3572(3) 0.2903(2) 0.4092(2) 0.0270(8) Uani 1 1 d . . .
H35 H 0.3703 0.3535 0.4390 0.032 Uiso 1 1 calc R . .
C36 C 0.3419(3) 0.1397(2) 0.3817(2) 0.0339(8) Uani 1 1 d . . .
H36 H 0.3427 0.0773 0.3899 0.041 Uiso 1 1 calc R . .
C37 C 0.3111(4) 0.1649(2) 0.3026(3) 0.0361(9) Uani 1 1 d . . .
H37 H 0.2876 0.1246 0.2466 0.043 Uiso 1 1 calc R . .
C38 C 0.3055(3) 0.3232(2) 0.2565(2) 0.0249(7) Uani 1 1 d . . .
C39 C 0.2167(3) 0.2871(2) 0.1805(2) 0.0295(8) Uani 1 1 d . . .
H39 H 0.1653 0.2216 0.1701 0.035 Uiso 1 1 calc R . .
C40 C 0.2039(3) 0.3473(2) 0.1203(2) 0.0311(8) Uani 1 1 d . . .
H40 H 0.1429 0.3233 0.0690 0.037 Uiso 1 1 calc R . .
C41 C 0.2822(3) 0.4445(2) 0.1356(2) 0.0288(8) Uani 1 1 d . . .
C42 C 0.3692(3) 0.4798(2) 0.2120(2) 0.0291(8) Uani 1 1 d . . .
H42 H 0.4209 0.5452 0.2228 0.035 Uiso 1 1 calc R . .
C43 C 0.3806(3) 0.4194(2) 0.2727(2) 0.0279(8) Uani 1 1 d . . .
H43 H 0.4396 0.4439 0.3251 0.034 Uiso 1 1 calc R . .
C44 C 0.3607(3) 0.5776(2) 0.0577(2) 0.0309(8) Uani 1 1 d . . .
C45 C 0.4027(4) 0.6637(3) 0.1158(3) 0.0403(10) Uani 1 1 d . . .
H45 H 0.3705 0.6695 0.1688 0.048 Uiso 1 1 calc R . .
C46 C 0.4928(4) 0.7421(3) 0.0961(3) 0.0389(9) Uani 1 1 d . . .
H46 H 0.5236 0.8011 0.1364 0.047 Uiso 1 1 calc R . .
C47 C 0.5372(3) 0.7339(2) 0.0182(2) 0.0265(8) Uani 1 1 d . . .
C48 C 0.4946(3) 0.6480(3) -0.0404(2) 0.0321(8) Uani 1 1 d . . .
H48 H 0.5257 0.6431 -0.0939 0.039 Uiso 1 1 calc R . .
C50 C 0.4055(3) 0.5681(2) -0.0210(2) 0.0324(8) Uani 1 1 d . . .
H50 H 0.3762 0.5086 -0.0608 0.039 Uiso 1 1 calc R . .
C51 C 0.6006(4) 0.8789(3) -0.0577(3) 0.0503(12) Uani 1 1 d . . .
H51 H 0.5217 0.8769 -0.0839 0.060 Uiso 1 1 calc R . .
C52 C 0.7098(3) 0.9435(3) -0.0654(3) 0.0385(9) Uani 1 1 d . . .
H52 H 0.7196 0.9948 -0.0983 0.046 Uiso 1 1 calc R . .
C53 C 0.7499(3) 0.8461(2) 0.0174(2) 0.0265(7) Uani 1 1 d . . .
H53 H 0.7929 0.8156 0.0537 0.032 Uiso 1 1 calc R . .
O12 O 0.2651(3) 0.8586(2) 0.1633(2) 0.0495(7) Uani 1 1 d . . .
H12A H 0.3347 0.8484 0.1724 0.074 Uiso 1 1 d G . .
H12B H 0.2480 0.8796 0.2132 0.074 Uiso 1 1 d G . .
O13 O -0.0966(4) 0.3872(3) 1.0172(2) 0.0756(10) Uani 1 1 d . . .
H13A H -0.0507 0.3743 1.0592 0.113 Uiso 1 1 d G . .
H13B H -0.0734 0.3746 0.9673 0.113 Uiso 1 1 d DG . .
O11 O 0.7623(3) 0.1944(3) 0.0315(2) 0.0638(9) Uani 1 1 d . . .
H11A H 0.7297 0.1672 -0.0225 0.096 Uiso 1 1 d G . .
H11B H 0.8011 0.2553 0.0329 0.096 Uiso 1 1 d G . .
H10B H 0.958(4) 1.174(4) -0.036(4) 0.17(4) Uiso 1 1 d D . .

loop_
_atom_site_aniso_label
_atom_site_aniso_U_11
_atom_site_aniso_U_22
_atom_site_aniso_U_33
_atom_site_aniso_U_23
_atom_site_aniso_U_13
_atom_site_aniso_U_12
Co1 0.0241(3) 0.0163(3) 0.0237(4) 0.0080(3) 0.0066(3) 0.0040(2)
Co2 0.0271(3) 0.0150(2) 0.0292(3) 0.00719(19) 0.0070(2) 0.00567(18)
O1 0.0357(14) 0.0210(12) 0.0495(16) 0.0056(11) 0.0153(12) 0.0124(10)
O2 0.0319(14) 0.0311(13) 0.0346(15) 0.0040(11) 0.0124(12) 0.0060(11)
O3 0.0488(15) 0.0130(11) 0.0352(14) 0.0093(10) 0.0125(12) 0.0066(10)
O4 0.0436(15) 0.0180(12) 0.0351(15) 0.0053(11) 0.0054(12) -0.0001(11)
O5 0.0420(14) 0.0155(11) 0.0333(14) 0.0107(10) 0.0070(11) 0.0090(10)
O6 0.0425(15) 0.0327(14) 0.0591(18) 0.0302(13) 0.0208(13) 0.0159(12)
O7 0.0361(15) 0.0422(16) 0.0619(19) 0.0239(14) 0.0211(14) 0.0134(12)
O8 0.0293(14) 0.0372(15) 0.0456(17) 0.0251(13) -0.0004(12) -0.0023(11)
O9 0.0513(16) 0.0300(14) 0.0329(15) 0.0167(12) -0.0031(13) -0.0069(12)
O10 0.0336(14) 0.0219(12) 0.0388(15) 0.0153(11) 0.0108(11) 0.0092(10)
N1 0.0246(15) 0.0217(14) 0.0272(16) 0.0091(12) 0.0058(12) 0.0039(11)
N2 0.0262(15) 0.0218(14) 0.0272(16) 0.0069(12) 0.0059(12) 0.0053(12)
N3 0.0316(16) 0.0207(14) 0.0224(15) 0.0061(12) 0.0066(12) 0.0054(12)
N4 0.0226(15) 0.0244(15) 0.0353(18) 0.0126(13) 0.0016(13) 0.0035(12)
N5 0.0287(15) 0.0186(14) 0.0275(16) 0.0055(12) 0.0040(12) 0.0039(11)
N6 0.0271(16) 0.0232(14) 0.0320(17) 0.0121(13) 0.0062(13) 0.0053(12)
N7 0.0291(16) 0.0216(14) 0.0284(16) 0.0057(12) 0.0081(13) 0.0090(12)
N8 0.0263(15) 0.0199(14) 0.0330(17) 0.0059(13) 0.0076(13) 0.0041(12)
C1 0.0221(18) 0.0257(18) 0.031(2) -0.0036(15) 0.0009(15) 0.0044(14)
C2 0.0242(17) 0.0167(16) 0.0267(18) 0.0028(14) 0.0013(14) 0.0037(13)
C3 0.0221(17) 0.0207(16) 0.0280(19) 0.0066(14) 0.0056(14) 0.0051(13)
C4 0.0279(18) 0.0188(16) 0.0261(18) 0.0063(14) 0.0045(15) 0.0088(13)
C5 0.0302(18) 0.0233(17) 0.0261(19) 0.0065(14) 0.0048(15) 0.0107(14)
C6 0.0259(18) 0.0238(17) 0.0243(18) 0.0114(14) 0.0065(14) 0.0082(14)
C7 0.0234(17) 0.0116(15) 0.0294(19) 0.0050(13) 0.0013(14) 0.0036(13)
C8 0.0268(19) 0.0274(18) 0.032(2) 0.0107(16) 0.0064(16) 0.0092(15)
C9 0.039(2) 0.0204(17) 0.0269(19) 0.0069(14) 0.0059(16) 0.0090(15)
C10 0.0285(18) 0.0141(15) 0.032(2) 0.0064(14) 0.0049(15) 0.0060(13)
C11 0.037(2) 0.0192(16) 0.0252(19) 0.0074(14) 0.0068(15) 0.0088(14)
C12 0.039(2) 0.0200(17) 0.028(2) 0.0019(15) 0.0086(16) 0.0100(15)
C13 0.0237(17) 0.0194(16) 0.0295(19) 0.0070(14) 0.0048(15) 0.0086(13)
C14 0.041(2) 0.0194(17) 0.0279(19) 0.0093(15) 0.0107(16) 0.0093(15)
C15 0.048(2) 0.0196(17) 0.031(2) 0.0028(15) 0.0100(17) 0.0081(16)
C16 0.0276(18) 0.0226(17) 0.031(2) 0.0086(16) 0.0088(16) 0.0107(15)
C17 0.035(2) 0.0219(17) 0.042(2) 0.0188(16) 0.0093(17) 0.0095(15)
C18 0.029(2) 0.034(2) 0.049(2) 0.0226(19) 0.0033(18) 0.0090(16)
C19 0.0263(19) 0.0198(17) 0.032(2) 0.0073(15) 0.0047(15) 0.0077(14)
C20 0.0217(17) 0.0232(17) 0.034(2) 0.0112(15) 0.0046(15) 0.0038(14)
C21 0.0328(19) 0.0263(18) 0.028(2) 0.0126(15) 0.0073(16) 0.0061(15)
C22 0.0308(19) 0.0315(19) 0.029(2) 0.0080(16) 0.0030(16) 0.0041(15)
C23 0.0312(19) 0.0208(17) 0.033(2) 0.0106(15) 0.0029(16) -0.0028(14)
C24 0.045(2) 0.035(2) 0.030(2) 0.0130(17) 0.0056(18) 0.0017(17)
C25 0.040(2) 0.030(2) 0.032(2) 0.0063(17) 0.0008(17) 0.0009(16)
C26 0.043(2) 0.0234(18) 0.0222(19) 0.0090(15) -0.0010(16) -0.0026(16)
C27 0.032(2) 0.040(2) 0.033(2) 0.0115(18) 0.0098(17) -0.0044(17)
C28 0.030(2) 0.036(2) 0.030(2) 0.0117(17) 0.0061(16) 0.0024(16)
C29 0.0331(19) 0.0156(16) 0.0249(19) 0.0059(14) 0.0049(15) 0.0016(14)
C30 0.043(2) 0.039(2) 0.032(2) 0.0149(17) 0.0157(18) 0.0157(18)
C31 0.044(2) 0.037(2) 0.037(2) 0.0148(18) 0.0034(18) 0.0138(18)
C32 0.0311(19) 0.0229(17) 0.0254(19) 0.0082(15) 0.0076(15) 0.0065(14)
C33 0.042(2) 0.033(2) 0.032(2) 0.0109(16) 0.0110(17) 0.0209(17)
C34 0.044(2) 0.040(2) 0.034(2) 0.0100(17) 0.0120(18) 0.0250(18)
C35 0.0344(19) 0.0193(16) 0.028(2) 0.0080(15) 0.0060(16) 0.0083(14)
C36 0.040(2) 0.0178(17) 0.040(2) 0.0032(16) 0.0001(17) 0.0067(15)
C37 0.050(2) 0.0202(18) 0.034(2) 0.0011(16) 0.0013(18) 0.0091(16)
C38 0.0250(18) 0.0206(16) 0.0279(19) 0.0069(14) 0.0058(15) 0.0045(13)
C39 0.0312(19) 0.0202(17) 0.029(2) 0.0045(15) 0.0041(16) -0.0023(14)
C40 0.031(2) 0.0269(18) 0.0250(19) 0.0025(15) -0.0014(15) -0.0020(15)
C41 0.0262(18) 0.0296(18) 0.031(2) 0.0172(16) 0.0072(16) 0.0045(15)
C42 0.0230(18) 0.0217(17) 0.034(2) 0.0066(15) 0.0010(16) -0.0040(14)
C43 0.0288(19) 0.0244(17) 0.0261(19) 0.0038(15) 0.0001(15) 0.0043(14)
C44 0.0245(18) 0.0295(19) 0.040(2) 0.0191(17) 0.0055(16) 0.0051(15)
C45 0.054(3) 0.030(2) 0.039(2) 0.0087(18) 0.024(2) 0.0108(18)
C46 0.050(2) 0.0248(19) 0.038(2) 0.0024(17) 0.0114(19) 0.0057(17)
C47 0.0229(18) 0.0211(17) 0.035(2) 0.0117(15) 0.0031(15) 0.0041(14)
C48 0.0289(19) 0.033(2) 0.036(2) 0.0109(17) 0.0138(16) 0.0078(15)
C50 0.033(2) 0.0246(18) 0.034(2) 0.0037(16) -0.0013(17) 0.0045(15)
C51 0.034(2) 0.044(2) 0.069(3) 0.035(2) -0.009(2) 0.0046(18)
C52 0.032(2) 0.031(2) 0.047(2) 0.0210(18) -0.0029(18) 0.0017(16)
C53 0.0271(19) 0.0236(17) 0.0292(19) 0.0103(15) 0.0040(15) 0.0070(14)
O12 0.0478(18) 0.0445(17) 0.060(2) 0.0243(16) 0.0078(14) 0.0153(14)
O13 0.092(3) 0.091(3) 0.056(2) 0.000(2) 0.012(2) 0.053(2)
O11 0.076(2) 0.079(2) 0.055(2) 0.0196(17) 0.0244(18) 0.044(2)

loop_
_atom_type_symbol
_atom_type_description
_atom_type_scat_dispersion_real
_atom_type_scat_dispersion_imag
_atom_type_scat_source
C C 0.0033 0.0016 'International Tables Vol C Tables 4.2.6.8 and 6.1.1.4'
H H 0.0000 0.0000 'International Tables Vol C Tables 4.2.6.8 and 6.1.1.4'
Co Co 0.3494 0.9721 'International Tables Vol C Tables 4.2.6.8 and 6.1.1.4'
N N 0.0061 0.0033 'International Tables Vol C Tables 4.2.6.8 and 6.1.1.4'
O O 0.0106 0.0060 'International Tables Vol C Tables 4.2.6.8 and 6.1.1.4'

loop_
_geom_angle_atom_site_label_1
_geom_angle_atom_site_label_2
_geom_angle_atom_site_label_3
_geom_angle
_geom_angle_site_symmetry_1
_geom_angle_site_symmetry_3
O10 Co1 O10 180.00(13) 2_775 .
O10 Co1 N1 90.31(9) . .
O10 Co1 N1 90.31(9) 2_775 2_775
O10 Co1 N1 89.69(9) . 2_775
O10 Co1 N1 89.69(9) 2_775 .
N1 Co1 N1 180.0 2_775 .
N2 Co1 O10 90.80(10) 2_775 .
N2 Co1 O10 89.20(10) 2_775 2_775
N2 Co1 O10 89.20(10) . .
N2 Co1 O10 90.80(10) . 2_775
N2 Co1 N1 94.84(10) 2_775 .
N2 Co1 N1 85.16(10) . .
N2 Co1 N1 85.16(10) 2_775 2_775
N2 Co1 N1 94.84(10) . 2_775
N2 Co1 N2 180.0 . 2_775
O1 Co2 O5 108.33(10) . 1_545
O1 Co2 N7 112.52(10) . .
O1 Co2 N8 111.96(11) . .
O5 Co2 N7 113.88(10) 1_545 .
O5 Co2 N8 100.21(10) 1_545 .
N7 Co2 N8 109.35(11) . .
C1 O1 Co2 109.4(2) . .
C10 O3 C9 118.7(3) . .
C16 O5 Co2 113.3(2) . 1_565
C8 O7 H7 109.5 . .
C41 O8 C44 119.5(3) . .
C23 O9 C26 117.7(3) . .
Co1 O10 H10A 109.3 . .
Co1 O10 H10B 149(5) . .
H10A O10 H10B 89.0 . .
C52 N1 Co1 128.0(2) . .
C53 N1 Co1 126.7(2) . .
C53 N1 C52 105.3(3) . .
C32 N2 Co1 126.5(2) . .
C32 N2 C33 105.3(3) . .
C33 N2 Co1 125.3(2) . .
C32 N3 C29 126.4(3) . .
C32 N3 C34 106.4(3) . .
C34 N3 C29 127.1(3) . .
C51 N4 C47 125.3(3) . .
C53 N4 C47 128.4(3) . .
C53 N4 C51 106.2(3) . .
C35 N5 C37 107.1(3) . .
C35 N5 C38 126.0(3) . .
C37 N5 C38 126.7(3) . .
C18 N6 C20 127.4(3) . .
C19 N6 C18 107.3(3) . .
C19 N6 C20 125.1(3) . .
C17 N7 Co2 128.7(2) . .
C19 N7 Co2 125.0(2) . .
C19 N7 C17 105.9(3) . .
C35 N8 Co2 128.3(2) . .
C35 N8 C36 105.5(3) . .
C36 N8 Co2 125.8(2) . .
O1 C1 C2 116.0(3) . .
O2 C1 O1 123.6(3) . .
O2 C1 C2 120.3(3) . .
C3 C2 C1 120.5(3) . .
C3 C2 C7 119.1(3) . .
C7 C2 C1 120.4(3) . .
C2 C3 H3 119.3 . .
C4 C3 C2 121.4(3) . .
C4 C3 H3 119.3 . .
C3 C4 C5 118.6(3) . .
C3 C4 C9 120.1(3) . .
C5 C4 C9 121.2(3) . .
C4 C5 H5 119.5 . .
C4 C5 C6 120.9(3) . .
C6 C5 H5 119.5 . .
C5 C6 C8 121.6(3) . .
C7 C6 C5 118.9(3) . .
C7 C6 C8 119.5(3) . .
C2 C7 H7A 119.5 . .
C6 C7 C2 120.9(3) . .
C6 C7 H7A 119.5 . .
O6 C8 O7 125.5(3) . .
O6 C8 C6 117.4(3) . .
O7 C8 C6 117.1(3) . .
O3 C9 C4 107.2(3) . .
O3 C9 H9A 110.3 . .
O3 C9 H9B 110.3 . .
C4 C9 H9A 110.3 . .
C4 C9 H9B 110.3 . .
H9A C9 H9B 108.5 . .
O3 C10 C11 124.8(3) . .
O3 C10 C15 114.8(3) . .
C11 C10 C15 120.4(3) . .
C10 C11 H11 120.7 . .
C10 C11 C12 118.5(3) . .
C12 C11 H11 120.7 . .
C11 C12 H12 118.9 . .
C13 C12 C11 122.2(3) . .
C13 C12 H12 118.9 . .
C12 C13 C14 118.2(3) . .
C12 C13 C16 121.2(3) . .
C14 C13 C16 120.5(3) . .
C13 C14 H14 119.8 . .
C15 C14 C13 120.4(3) . .
C15 C14 H14 119.8 . .
C10 C15 H15 119.9 . .
C14 C15 C10 120.2(3) . .
C14 C15 H15 119.9 . .
O4 C16 O5 123.1(3) . .
O4 C16 C13 120.5(3) . .
O5 C16 C13 116.3(3) . .
N7 C17 H17 125.5 . .
C18 C17 N7 109.0(3) . .
C18 C17 H17 125.5 . .
N6 C18 H18 126.7 . .
C17 C18 N6 106.7(3) . .
C17 C18 H18 126.7 . .
N6 C19 H19 124.4 . .
N7 C19 N6 111.1(3) . .
N7 C19 H19 124.4 . .
C21 C20 N6 118.8(3) . .
C21 C20 C25 121.7(3) . .
C25 C20 N6 119.4(3) . .
C20 C21 H21 120.5 . .
C20 C21 C22 118.9(3) . .
C22 C21 H21 120.5 . .
C21 C22 H22 120.2 . .
C23 C22 C21 119.6(3) . .
C23 C22 H22 120.2 . .
O9 C23 C22 115.6(3) . .
C24 C23 O9 123.3(3) . .
C24 C23 C22 121.1(3) . .
C23 C24 H24 120.4 . .
C23 C24 C25 119.1(3) . .
C25 C24 H24 120.4 . .
C20 C25 C24 119.6(4) . .
C20 C25 H25 120.2 . .
C24 C25 H25 120.2 . .
C27 C26 O9 120.5(3) . .
C27 C26 C31 121.5(3) . .
C31 C26 O9 117.8(3) . .
C26 C27 H27 120.1 . .
C26 C27 C28 119.8(3) . .
C28 C27 H27 120.1 . .
C27 C28 H28 120.2 . .
C27 C28 C29 119.6(3) . .
C29 C28 H28 120.2 . .
C28 C29 N3 120.1(3) . .
C30 C29 N3 120.1(3) . .
C30 C29 C28 119.8(3) . .
C29 C30 H30 119.7 . .
C29 C30 C31 120.7(3) . .
C31 C30 H30 119.7 . .
C26 C31 C30 118.6(4) . .
C26 C31 H31 120.7 . .
C30 C31 H31 120.7 . .
N2 C32 N3 112.1(3) . .
N2 C32 H32 123.9 . .
N3 C32 H32 123.9 . .
N2 C33 H33 125.0 . .
C34 C33 N2 110.0(3) . .
C34 C33 H33 125.0 . .
N3 C34 H34 126.8 . .
C33 C34 N3 106.3(3) . .
C33 C34 H34 126.8 . .
N5 C35 H35 124.3 . .
N8 C35 N5 111.3(3) . .
N8 C35 H35 124.3 . .
N8 C36 H36 124.9 . .
C37 C36 N8 110.2(3) . .
C37 C36 H36 124.9 . .
N5 C37 H37 127.0 . .
C36 C37 N5 105.9(3) . .
C36 C37 H37 127.0 . .
C39 C38 N5 121.0(3) . .
C43 C38 N5 118.6(3) . .
C43 C38 C39 120.4(3) . .
C38 C39 H39 120.1 . .
C40 C39 C38 119.8(3) . .
C40 C39 H39 120.1 . .
C39 C40 H40 120.1 . .
C39 C40 C41 119.8(3) . .
C41 C40 H40 120.1 . .
O8 C41 C40 115.0(3) . .
C42 C41 O8 125.3(3) . .
C42 C41 C40 119.8(3) . .
C41 C42 H42 119.9 . .
C41 C42 C43 120.2(3) . .
C43 C42 H42 119.9 . .
C38 C43 H43 120.0 . .
C42 C43 C38 119.9(3) . .
C42 C43 H43 120.0 . .
C45 C44 O8 122.3(3) . .
C45 C44 C50 121.1(3) . .
C50 C44 O8 116.4(3) . .
C44 C45 H45 120.3 . .
C44 C45 C46 119.5(3) . .
C46 C45 H45 120.3 . .
C45 C46 H46 120.0 . .
C47 C46 C45 120.1(3) . .
C47 C46 H46 120.0 . .
C46 C47 N4 120.2(3) . .
C46 C47 C48 120.5(3) . .
C48 C47 N4 119.3(3) . .
C47 C48 H48 119.9 . .
C47 C48 C50 120.2(3) . .
C50 C48 H48 119.9 . .
C44 C50 C48 118.7(3) . .
C44 C50 H50 120.7 . .
C48 C50 H50 120.7 . .
N4 C51 H51 126.6 . .
C52 C51 N4 106.8(3) . .
C52 C51 H51 126.6 . .
N1 C52 H52 125.3 . .
C51 C52 N1 109.4(3) . .
C51 C52 H52 125.3 . .
N1 C53 N4 112.3(3) . .
N1 C53 H53 123.9 . .
N4 C53 H53 123.9 . .
H12A O12 H12B 109.5 . .
H13A O13 H13B 109.4 . .
H11A O11 H11B 109.5 . .

loop_
_geom_bond_atom_site_label_1
_geom_bond_atom_site_label_2
_geom_bond_distance
_geom_bond_site_symmetry_2
Co1 O10 2.118(2) .
Co1 O10 2.118(2) 2_775
Co1 N1 2.159(3) .
Co1 N1 2.159(3) 2_775
Co1 N2 2.110(3) 2_775
Co1 N2 2.110(3) .
Co2 O1 1.941(2) .
Co2 O5 1.962(2) 1_545
Co2 N7 2.012(3) .
Co2 N8 2.041(3) .
O1 C1 1.280(4) .
O2 C1 1.247(4) .
O3 C9 1.426(4) .
O3 C10 1.377(4) .
O4 C16 1.245(4) .
O5 Co2 1.962(2) 1_565
O5 C16 1.286(4) .
O6 C8 1.234(4) .
O7 H7 0.8300 .
O7 C8 1.259(4) .
O8 C41 1.379(4) .
O8 C44 1.402(4) .
O9 C23 1.380(4) .
O9 C26 1.399(4) .
O10 H10A 0.8686 .
O10 H10B 0.80(2) .
N1 C52 1.370(4) .
N1 C53 1.315(4) .
N2 C32 1.310(4) .
N2 C33 1.380(4) .
N3 C29 1.421(4) .
N3 C32 1.343(4) .
N3 C34 1.383(4) .
N4 C47 1.438(4) .
N4 C51 1.371(5) .
N4 C53 1.337(4) .
N5 C35 1.348(4) .
N5 C37 1.373(4) .
N5 C38 1.443(4) .
N6 C18 1.365(4) .
N6 C19 1.340(4) .
N6 C20 1.436(4) .
N7 C17 1.376(4) .
N7 C19 1.316(4) .
N8 C35 1.315(4) .
N8 C36 1.374(4) .
C1 C2 1.498(4) .
C2 C3 1.384(4) .
C2 C7 1.391(4) .
C3 H3 0.9400 .
C3 C4 1.383(4) .
C4 C5 1.391(4) .
C4 C9 1.503(4) .
C5 H5 0.9400 .
C5 C6 1.399(4) .
C6 C7 1.379(4) .
C6 C8 1.500(4) .
C7 H7A 0.9400 .
C9 H9A 0.9800 .
C9 H9B 0.9800 .
C10 C11 1.382(4) .
C10 C15 1.385(5) .
C11 H11 0.9400 .
C11 C12 1.383(4) .
C12 H12 0.9400 .
C12 C13 1.382(5) .
C13 C14 1.393(4) .
C13 C16 1.492(4) .
C14 H14 0.9400 .
C14 C15 1.376(5) .
C15 H15 0.9400 .
C17 H17 0.9400 .
C17 C18 1.350(5) .
C18 H18 0.9400 .
C19 H19 0.9400 .
C20 C21 1.370(5) .
C20 C25 1.378(5) .
C21 H21 0.9400 .
C21 C22 1.392(5) .
C22 H22 0.9400 .
C22 C23 1.381(5) .
C23 C24 1.379(5) .
C24 H24 0.9400 .
C24 C25 1.384(5) .
C25 H25 0.9400 .
C26 C27 1.362(5) .
C26 C31 1.375(5) .
C27 H27 0.9400 .
C27 C28 1.371(5) .
C28 H28 0.9400 .
C28 C29 1.389(5) .
C29 C30 1.370(5) .
C30 H30 0.9400 .
C30 C31 1.378(5) .
C31 H31 0.9400 .
C32 H32 0.9400 .
C33 H33 0.9400 .
C33 C34 1.342(5) .
C34 H34 0.9400 .
C35 H35 0.9400 .
C36 H36 0.9400 .
C36 C37 1.348(5) .
C37 H37 0.9400 .
C38 C39 1.384(5) .
C38 C43 1.380(4) .
C39 H39 0.9400 .
C39 C40 1.376(5) .
C40 H40 0.9400 .
C40 C41 1.403(5) .
C41 C42 1.377(5) .
C42 H42 0.9400 .
C42 C43 1.380(5) .
C43 H43 0.9400 .
C44 C45 1.366(5) .
C44 C50 1.380(5) .
C45 H45 0.9400 .
C45 C46 1.382(5) .
C46 H46 0.9400 .
C46 C47 1.364(5) .
C47 C48 1.367(5) .
C48 H48 0.9400 .
C48 C50 1.388(5) .
C50 H50 0.9400 .
C51 H51 0.9400 .
C51 C52 1.349(5) .
C52 H52 0.9400 .
C53 H53 0.9400 .
O12 H12A 0.8601 .
O12 H12B 0.8599 .
O13 H13A 0.8600 .
O13 H13B 0.8601 .
O11 H11A 0.8599 .
O11 H11B 0.8600 .
